data_8102540
loop_
_publ_author_name
'Huan-Huan Chen'
'Dao-Cheng Xia'
'Jian-Fang Ma'

_publ_section_title
;
 Crystal structure of
 [m-11,23-dimethyl-3,7,15,19-tetraazatricyclo[19.3.1.19,13]-3,7,15,19-tetracyanomethyltetracosa-1(24),-9(25),10,12,21,23-hexaene-25,26-diolato-k8N3,N7,O25,O26:N15,N19,O25,O26]-bis[(acetato-k2O,O')cadmium(II)]
 hydrate, Cd2(C36H46N8O2)(CH3COO)2 &#x00B7; 0.8H2O
;
_journal_issue 4
_journal_name_full 'Zeitschrift f\"ur Kristallographie - New Crystal Structures'
_journal_page_first 713
_journal_volume 224
_journal_year 2009
_chemical_formula_moiety 'Cd2 C40 H52 N8 O6,0.8O'
_chemical_formula_sum 'C40 H52 Cd2 N8 O6.8'
_chemical_formula_weight 978.50
_chemical_melting_point ?
_chemical_name_common
;            
[\m-11,23-Dimethyl-3,7,15,19-tetraazatricyclo[19.3.1.1
^9,13^]-3,7,15,19-tetracyanomethyl
tetracosa-1(24),-9(25),10,12,21,23-hexaene-25,26-diolato
\k^8^N^3^,N^7^,O^25^,O^26^:N^15^,N^19^,O^25^,O^26^] -bis[(acetic-\k^2^O
O')cadmium(II)] Cd2(C36H46N8O2)(CH3COO)2.0.8H2O
;
_chemical_name_systematic
;
[\m-11,23-Dimethyl-3,7,15,19-tetraazatricyclo[19.3.1.1
^9,13^]-3,7,15,19-tetracyanomethyl
tetracosa-1(24),-9(25),10,12,21,23-hexaene-25,26-diolato
\k^8^N^3^,N^7^,O^25^,O^26^:N^15^,N^19^,O^25^,O^26^] -bis[(acetic-\k^2^O
O')cadmium(II)] Cd2(C36H46N8O2)(CH3COO)2.0.8H2O
;
_space_group_IT_number 148
_symmetry_cell_setting hexagonal
_symmetry_space_group_name_Hall '-R 3'
_symmetry_space_group_name_H-M 'R -3 :H'
_atom_sites_solution_hydrogens geom
_atom_sites_solution_primary direct
_atom_sites_solution_secondary difmap
_audit_creation_method SHELXL-97
_cell_angle_alpha 90.00
_cell_angle_beta 90.00
_cell_angle_gamma 120.00
_cell_formula_units_Z 9
_cell_length_a 31.459(13)
_cell_length_b 31.459(13)
_cell_length_c 12.33(3)
_cell_measurement_reflns_used 5850
_cell_measurement_temperature 293(2)
_cell_measurement_theta_max 29.380
_cell_measurement_theta_min 3.15
_cell_volume 10568(3)
_computing_cell_refinement CrysAlis
_computing_data_collection 'CrysAlis [4]'
_computing_data_reduction CrysAlis
_computing_structure_refinement 'SHELXL-97 (Sheldrick, 1997)'
_computing_structure_solution 'SHELXS-97 [5]'
_diffrn_ambient_temperature 293(2)
_diffrn_detector_area_resol_mean 10.0
_diffrn_measured_fraction_theta_full 0.994
_diffrn_measured_fraction_theta_max 0.904
_diffrn_measurement_device_type 'Oxford Diffraction Gemini R Ultra'
_diffrn_measurement_method '\w scan'
_diffrn_radiation_monochromator graphite
_diffrn_radiation_source 'fine-focus sealed tube'
_diffrn_radiation_type MoK\a
_diffrn_radiation_wavelength 0.71073
_diffrn_reflns_av_R_equivalents 0.0297
_diffrn_reflns_av_sigmaI/netI 0.0319
_diffrn_reflns_limit_h_max 32
_diffrn_reflns_limit_h_min -41
_diffrn_reflns_limit_k_max 42
_diffrn_reflns_limit_k_min -42
_diffrn_reflns_limit_l_max 15
_diffrn_reflns_limit_l_min -15
_diffrn_reflns_number 27271
_diffrn_reflns_theta_full 25.00
_diffrn_reflns_theta_max 29.38
_diffrn_reflns_theta_min 4.27
_exptl_absorpt_coefficient_mu 0.957
_exptl_absorpt_correction_T_max 0.850
_exptl_absorpt_correction_T_min 0.795
_exptl_absorpt_correction_type empirical
_exptl_absorpt_process_details
;
Oxford Diffraction: CrysAlis [4].
;
_exptl_crystal_colour colorless
_exptl_crystal_density_diffrn 1.384
_exptl_crystal_density_method 'not measured'
_exptl_crystal_description block
_exptl_crystal_F_000 4486
_exptl_crystal_size_max 0.25
_exptl_crystal_size_mid 0.20
_exptl_crystal_size_min 0.17
_refine_diff_density_max 1.318
_refine_diff_density_min -0.751
_refine_diff_density_rms 0.106
_refine_ls_extinction_method none
_refine_ls_goodness_of_fit_ref 1.073
_refine_ls_hydrogen_treatment constr
_refine_ls_matrix_type full
_refine_ls_number_parameters 246
_refine_ls_number_reflns 5850
_refine_ls_number_restraints 12
_refine_ls_restrained_S_all 1.072
_refine_ls_R_factor_all 0.0667
_refine_ls_R_factor_gt 0.0446
_refine_ls_shift/su_max 0.002
_refine_ls_shift/su_mean 0.000
_refine_ls_structure_factor_coef Fsqd
_refine_ls_weighting_details 'calc w=1/[\s^2^(Fo^2^)+(0.0954P)^2^+0.0000P] where P=(Fo^2^+2Fc^2^)/3'
_refine_ls_weighting_scheme calc
_refine_ls_wR_factor_gt 0.1374
_refine_ls_wR_factor_ref 0.1480
_reflns_number_gt 4178
_reflns_number_total 5850
_reflns_threshold_expression >2sigma(I)
_cod_data_source_file 1267-2752.cff
_cod_data_source_block mm
_cod_depositor_comments
;
The following automatic conversions were performed:

'_chemical_melting_point' value 'not measured' was changed to '?' -
the value is undefined or not given.

Automatic conversion script
Id: cif_fix_values 1569 2011-02-09 13:29:24Z adriana 
;
_cod_original_cell_volume 10568(26)
_cod_original_sg_symbol_Hall '-R 3 '
_cod_original_sg_symbol_H-M R-3
_cod_original_formula_sum 'C40 H52 Cd2 N8 O6.80'
_cod_database_code 8102540

loop_
_symmetry_equiv_pos_as_xyz
'x, y, z'
'-y, x-y, z'
'-x+y, -x, z'
'x+2/3, y+1/3, z+1/3'
'-y+2/3, x-y+1/3, z+1/3'
'-x+y+2/3, -x+1/3, z+1/3'
'x+1/3, y+2/3, z+2/3'
'-y+1/3, x-y+2/3, z+2/3'
'-x+y+1/3, -x+2/3, z+2/3'
'-x, -y, -z'
'y, -x+y, -z'
'x-y, x, -z'
'-x+2/3, -y+1/3, -z+1/3'
'y+2/3, -x+y+1/3, -z+1/3'
'x-y+2/3, x+1/3, -z+1/3'
'-x+1/3, -y+2/3, -z+2/3'
'y+1/3, -x+y+2/3, -z+2/3'
'x-y+1/3, x+2/3, -z+2/3'

loop_
_atom_site_label
_atom_site_type_symbol
_atom_site_fract_x
_atom_site_fract_y
_atom_site_fract_z
_atom_site_U_iso_or_equiv
_atom_site_adp_type
_atom_site_occupancy
_atom_site_symmetry_multiplicity
_atom_site_calc_flag
_atom_site_refinement_flags
_atom_site_disorder_assembly
_atom_site_disorder_group
C1 C 0.5918(3) 0.2517(3) 0.5365(6) 0.112(2) Uiso 1 1 d . . .
H1A H 0.5775 0.2568 0.6005 0.168 Uiso 1 1 calc R . .
H1B H 0.5844 0.2656 0.4749 0.168 Uiso 1 1 calc R . .
H1C H 0.6267 0.2672 0.5455 0.168 Uiso 1 1 calc R . .
C2 C 0.5705(2) 0.19656(18) 0.5185(5) 0.0743(14) Uani 1 1 d . . .
C3 C 0.58290(18) 0.17788(18) 0.4339(5) 0.0675(13) Uani 1 1 d . . .
H3 H 0.6064 0.1996 0.3855 0.081 Uiso 1 1 calc R . .
C4 C 0.56252(14) 0.12821(15) 0.4154(3) 0.0489(9) Uani 1 1 d . . .
C5 C 0.52661(13) 0.09437(14) 0.4871(3) 0.0418(8) Uani 1 1 d . . .
C8 C 0.57616(15) 0.11013(17) 0.3178(3) 0.0539(10) Uani 1 1 d . . .
H8A H 0.5922 0.1371 0.2668 0.065 Uiso 1 1 calc R . .
H8B H 0.5463 0.0851 0.2838 0.065 Uiso 1 1 calc R . .
C9 C 0.62277(18) 0.07743(19) 0.2314(4) 0.0651(13) Uani 1 1 d . . .
H9A H 0.6503 0.0722 0.2423 0.078 Uiso 1 1 calc R . .
H9B H 0.6340 0.1059 0.1847 0.078 Uiso 1 1 calc R . .
C10 C 0.58243(17) 0.03277(19) 0.1713(3) 0.0607(11) Uani 1 1 d . . .
H10A H 0.5531 0.0356 0.1694 0.073 Uiso 1 1 calc R . .
H10B H 0.5929 0.0337 0.0969 0.073 Uiso 1 1 calc R . .
C11 C 0.56917(16) -0.01625(18) 0.2190(3) 0.0569(11) Uani 1 1 d . . .
H11A H 0.5579 -0.0401 0.1606 0.068 Uiso 1 1 calc R . .
H11B H 0.5988 -0.0141 0.2481 0.068 Uiso 1 1 calc R . .
C19 C 0.62712(14) 0.02882(17) 0.5945(3) 0.0504(10) Uani 1 1 d . . .
C12 C 0.52824(15) -0.08135(16) 0.3484(3) 0.0525(10) Uani 1 1 d . . .
H12A H 0.5263 -0.1015 0.2868 0.063 Uiso 1 1 calc R . .
H12B H 0.5588 -0.0722 0.3855 0.063 Uiso 1 1 calc R . .
C13 C 0.65385(15) 0.12669(17) 0.3916(4) 0.0594(11) Uani 1 1 d . . .
H13A H 0.6449 0.1340 0.4616 0.071 Uiso 1 1 calc R . .
H13B H 0.6682 0.1565 0.3486 0.071 Uiso 1 1 calc R . .
C20 C 0.66391(19) 0.0356(2) 0.6789(4) 0.0776(15) Uani 1 1 d . . .
H01A H 0.6681 0.0611 0.7281 0.116 Uiso 1 1 calc R . .
H01B H 0.6947 0.0446 0.6448 0.116 Uiso 1 1 calc R . .
H01C H 0.6526 0.0055 0.7183 0.116 Uiso 1 1 calc R . .
C14 C 0.69237(15) 0.11102(19) 0.4085(4) 0.0610(12) Uani 1 1 d . . .
H14A H 0.6758 0.0759 0.4218 0.073 Uiso 1 1 calc R . .
H14B H 0.7117 0.1176 0.3428 0.073 Uiso 1 1 calc R . .
C15 C 0.72449(18) 0.1362(2) 0.4976(4) 0.0765(15) Uani 1 1 d . . .
C16 C 0.48378(14) -0.04354(18) 0.2667(3) 0.0512(10) Uani 1 1 d . . .
H16A H 0.4874 -0.0122 0.2460 0.061 Uiso 1 1 calc R . .
H16B H 0.4606 -0.0563 0.3262 0.061 Uiso 1 1 calc R . .
C17 C 0.4624(2) -0.0787(2) 0.1708(5) 0.0890(17) Uiso 1 1 d . . .
H17A H 0.4869 -0.0688 0.1140 0.107 Uiso 1 1 calc R . .
H17B H 0.4534 -0.1116 0.1937 0.107 Uiso 1 1 calc R . .
C18 C 0.4199(3) -0.0783(3) 0.1298(6) 0.106(2) Uiso 1 1 d . . .
N1 N 0.60933(11) 0.08912(13) 0.3372(3) 0.0479(8) Uani 1 1 d . . .
N2 N 0.53145(11) -0.03538(13) 0.3053(2) 0.0429(7) Uani 1 1 d . . .
N3 N 0.7497(2) 0.1567(2) 0.5681(5) 0.1073(17) Uiso 1 1 d . . .
N4 N 0.3873(3) -0.0725(3) 0.1003(7) 0.154(3) Uiso 1 1 d . . .
O1 O 0.50646(9) 0.04667(9) 0.4673(2) 0.0403(6) Uani 1 1 d . . .
O2 O 0.60829(11) 0.05622(12) 0.5978(2) 0.0606(8) Uani 1 1 d . . .
O3 O 0.61623(11) -0.00218(11) 0.5225(2) 0.0570(7) Uani 1 1 d . . .
Cd01 Cd 0.558896(9) 0.018495(10) 0.449300(19) 0.03765(12) Uani 1 1 d . . .
C6 C 0.51275(15) 0.11263(15) 0.5765(3) 0.0482(9) Uani 1 1 d . . .
C7 C 0.53524(19) 0.16327(18) 0.5901(4) 0.0655(12) Uani 1 1 d . . .
H7 H 0.5264 0.1754 0.6495 0.079 Uiso 1 1 calc R . .
O1W O 0.5117(12) 0.3405(13) 0.699(3) 0.180(10) Uani 0.25 1 d PU . .
O2W O 0.5708(16) 0.3461(16) 0.815(4) 0.151(13) Uani 0.15 1 d PU . .

loop_
_atom_site_aniso_label
_atom_site_aniso_U_11
_atom_site_aniso_U_22
_atom_site_aniso_U_33
_atom_site_aniso_U_23
_atom_site_aniso_U_13
_atom_site_aniso_U_12
C2 0.072(3) 0.048(3) 0.100(4) -0.005(3) -0.005(3) 0.027(2)
C3 0.060(3) 0.056(3) 0.085(4) 0.015(2) 0.004(2) 0.027(2)
C4 0.042(2) 0.051(2) 0.058(2) 0.0080(18) -0.0023(17) 0.0260(18)
C5 0.0369(18) 0.048(2) 0.045(2) 0.0013(16) -0.0059(15) 0.0249(17)
C8 0.049(2) 0.068(3) 0.048(2) 0.021(2) 0.0070(18) 0.032(2)
C9 0.062(3) 0.082(3) 0.056(3) 0.023(2) 0.026(2) 0.040(3)
C10 0.060(3) 0.095(3) 0.035(2) 0.009(2) 0.0158(19) 0.045(3)
C11 0.052(2) 0.086(3) 0.042(2) -0.006(2) 0.0093(18) 0.041(2)
C19 0.0351(19) 0.060(3) 0.044(2) 0.0090(19) -0.0019(16) 0.0145(18)
C12 0.056(2) 0.067(3) 0.048(2) -0.0154(19) -0.0009(18) 0.041(2)
C13 0.038(2) 0.058(3) 0.070(3) 0.014(2) 0.0033(19) 0.0151(19)
C20 0.064(3) 0.076(3) 0.075(3) 0.008(3) -0.028(3) 0.022(3)
C14 0.038(2) 0.068(3) 0.071(3) 0.016(2) 0.012(2) 0.022(2)
C15 0.048(3) 0.091(4) 0.071(3) 0.012(3) -0.001(2) 0.021(3)
C16 0.042(2) 0.082(3) 0.0360(19) -0.0072(19) -0.0033(16) 0.036(2)
N1 0.0371(16) 0.060(2) 0.0449(17) 0.0121(15) 0.0064(13) 0.0234(15)
N2 0.0394(16) 0.066(2) 0.0321(15) -0.0036(14) 0.0005(12) 0.0329(16)
O1 0.0369(13) 0.0440(14) 0.0414(13) -0.0018(11) 0.0031(10) 0.0212(11)
O2 0.0534(17) 0.081(2) 0.0517(17) -0.0124(15) -0.0083(13) 0.0371(17)
O3 0.0564(17) 0.0612(18) 0.0542(17) -0.0050(14) -0.0101(14) 0.0300(15)
Cd01 0.03127(16) 0.04944(19) 0.03257(17) -0.00015(10) 0.00082(9) 0.02041(12)
C6 0.047(2) 0.054(2) 0.053(2) -0.0067(18) -0.0063(17) 0.0319(19)
C7 0.069(3) 0.061(3) 0.077(3) -0.015(2) -0.011(3) 0.040(3)
O1W 0.180(10) 0.180(10) 0.180(10) -0.0001(10) -0.0002(10) 0.090(5)
O2W 0.151(13) 0.151(13) 0.151(13) 0.0001(10) 0.0001(10) 0.075(6)

loop_
_atom_type_symbol
_atom_type_description
_atom_type_scat_dispersion_real
_atom_type_scat_dispersion_imag
_atom_type_scat_source
C C 0.0033 0.0016 'International Tables Vol C Tables 4.2.6.8 and 6.1.1.4'
H H 0.0000 0.0000 'International Tables Vol C Tables 4.2.6.8 and 6.1.1.4'
N N 0.0061 0.0033 'International Tables Vol C Tables 4.2.6.8 and 6.1.1.4'
O O 0.0106 0.0060 'International Tables Vol C Tables 4.2.6.8 and 6.1.1.4'
Cd Cd -0.8075 1.2024 'International Tables Vol C Tables 4.2.6.8 and 6.1.1.4'

loop_
_geom_angle_atom_site_label_1
_geom_angle_atom_site_label_2
_geom_angle_atom_site_label_3
_geom_angle
_geom_angle_site_symmetry_1
_geom_angle_site_symmetry_3
_geom_angle_publ_flag
C3 C2 C7 117.2(5) . . ?
C3 C2 C1 123.3(5) . . ?
C7 C2 C1 119.5(5) . . ?
C2 C3 C4 123.4(5) . . ?
C3 C4 C5 119.7(4) . . ?
C3 C4 C8 120.6(4) . . ?
C5 C4 C8 119.7(4) . . ?
O1 C5 C6 122.3(3) . . ?
O1 C5 C4 119.2(3) . . ?
C6 C5 C4 118.5(4) . . ?
C4 C8 N1 115.9(3) . . ?
N1 C9 C10 116.6(4) . . ?
C11 C10 C9 115.4(4) . . ?
N2 C11 C10 117.0(3) . . ?
O3 C19 O2 121.4(4) . . ?
O3 C19 C20 120.3(5) . . ?
O2 C19 C20 118.3(4) . . ?
O3 C19 Cd01 62.4(2) . . ?
O2 C19 Cd01 59.1(2) . . ?
C20 C19 Cd01 177.1(4) . . ?
C6 C12 N2 118.5(3) 10_656 . ?
N1 C13 C14 113.1(4) . . ?
C15 C14 C13 112.2(5) . . ?
N3 C15 C14 178.9(7) . . ?
N2 C16 C17 114.8(4) . . ?
C18 C17 C16 110.0(5) . . ?
N4 C18 C17 172.3(9) . . ?
C13 N1 C9 109.2(3) . . ?
C13 N1 C8 108.1(3) . . ?
C9 N1 C8 108.5(3) . . ?
C13 N1 Cd01 113.8(3) . . ?
C9 N1 Cd01 114.5(3) . . ?
C8 N1 Cd01 102.3(2) . . ?
C16 N2 C11 112.3(3) . . ?
C16 N2 C12 112.1(3) . . ?
C11 N2 C12 107.5(3) . . ?
C16 N2 Cd01 110.7(2) . . ?
C11 N2 Cd01 109.0(3) . . ?
C12 N2 Cd01 104.9(2) . . ?
C5 O1 Cd01 115.8(2) . . ?
C5 O1 Cd01 129.5(2) . 10_656 ?
Cd01 O1 Cd01 101.47(10) . 10_656 ?
C19 O2 Cd01 92.8(2) . . ?
C19 O3 Cd01 90.3(3) . . ?
O1 Cd01 O1 78.53(10) . 10_656 ?
O1 Cd01 N2 106.76(10) . . ?
O1 Cd01 N2 81.32(16) 10_656 . ?
O1 Cd01 O2 99.06(11) . . ?
O1 Cd01 O2 100.15(17) 10_656 . ?
N2 Cd01 O2 153.85(12) . . ?
O1 Cd01 O3 151.53(12) . . ?
O1 Cd01 O3 92.80(11) 10_656 . ?
N2 Cd01 O3 98.50(13) . . ?
O2 Cd01 O3 55.42(11) . . ?
O1 Cd01 N1 88.15(10) . . ?
O1 Cd01 N1 163.79(10) 10_656 . ?
N2 Cd01 N1 93.91(19) . . ?
O2 Cd01 N1 90.97(18) . . ?
O3 Cd01 N1 103.25(12) . . ?
O1 Cd01 C19 126.01(14) . . ?
O1 Cd01 C19 96.57(15) 10_656 . ?
N2 Cd01 C19 125.82(15) . . ?
O2 Cd01 C19 28.11(13) . . ?
O3 Cd01 C19 27.32(12) . . ?
N1 Cd01 C19 98.75(16) . . ?
C7 C6 C5 118.5(4) . . ?
C7 C6 C12 117.2(4) . 10_656 ?
C5 C6 C12 124.0(4) . 10_656 ?
C6 C7 C2 122.8(5) . . ?

loop_
_geom_bond_atom_site_label_1
_geom_bond_atom_site_label_2
_geom_bond_distance
_geom_bond_site_symmetry_2
_geom_bond_publ_flag
C1 C2 1.531(9) . ?
C2 C3 1.348(8) . ?
C2 C7 1.394(8) . ?
C3 C4 1.379(6) . ?
C4 C5 1.410(6) . ?
C4 C8 1.483(7) . ?
C5 O1 1.327(5) . ?
C5 C6 1.408(6) . ?
C8 N1 1.508(5) . ?
C9 N1 1.474(6) . ?
C9 C10 1.533(7) . ?
C10 C11 1.502(7) . ?
C11 N2 1.479(5) . ?
C19 O3 1.233(5) . ?
C19 O2 1.267(5) . ?
C19 C20 1.490(6) . ?
C19 Cd01 2.687(5) . ?
C12 C6 1.490(6) 10_656 ?
C12 N2 1.496(5) . ?
C13 N1 1.467(6) . ?
C13 C14 1.534(6) . ?
C14 C15 1.434(8) . ?
C15 N3 1.135(8) . ?
C16 N2 1.469(5) . ?
C16 C17 1.525(8) . ?
C17 C18 1.435(10) . ?
C18 N4 1.186(10) . ?
N1 Cd01 2.416(4) . ?
N2 Cd01 2.303(5) . ?
O1 Cd01 2.240(2) . ?
O1 Cd01 2.296(3) 10_656 ?
O2 Cd01 2.309(5) . ?
O3 Cd01 2.380(3) . ?
Cd01 O1 2.296(3) 10_656 ?
C6 C7 1.393(6) . ?
C6 C12 1.490(6) 10_656 ?
